data_4033900
loop_
_publ_author_name
'Wu, Qihao'
'Ye, Fei'
'Li, Xiao-Lu'
'Liang, Lin-Fu'
'Sun, Jiadong'
'Sun, Han'
'Guo, Yue-Wei'
'Wang, Hong'

_publ_section_title
;
 Uncommon Polyoxygenated Sesquiterpenoids from South China Sea Soft Coral
 Lemnalia flava.
;
_journal_issue 6
_journal_name_full 'The Journal of organic chemistry'
_journal_page_first 3083
_journal_page_last 3092
_journal_paper_doi 10.1021/acs.joc.8b02912
_journal_volume 84
_journal_year 2019
_chemical_absolute_configuration rmad
_chemical_formula_moiety 'C15 H22 O3'
_chemical_formula_sum 'C15 H22 O3'
_chemical_formula_weight 250.32
_space_group_crystal_system orthorhombic
_space_group_IT_number 19
_space_group_name_Hall 'P 2ac 2ab'
_space_group_name_H-M_alt 'P 21 21 21'
_atom_sites_solution_hydrogens geom
_atom_sites_solution_primary dual
_audit_creation_date 2017-09-21
_audit_creation_method
;
Olex2 1.2
(compiled 2017.08.10 svn.r3458 for OlexSys, GUI svn.r5381)
;
_cell_angle_alpha 90
_cell_angle_beta 90
_cell_angle_gamma 90
_cell_formula_units_Z 4
_cell_length_a 9.0771(2)
_cell_length_b 10.5122(3)
_cell_length_c 14.5700(4)
_cell_measurement_reflns_used 9915
_cell_measurement_temperature 303(2)
_cell_measurement_theta_max 54.816
_cell_measurement_theta_min 4.513
_cell_volume 1390.27(6)
_computing_cell_refinement 'SAINT v8.37A (Bruker, 2015)'
_computing_data_reduction 'SAINT v8.37A (Bruker, 2015)'
_computing_molecular_graphics 'Olex2 (Dolomanov et al., 2009)'
_computing_publication_material 'Olex2 (Dolomanov et al., 2009)'
_computing_structure_refinement 'ShelXL (Sheldrick, 2015)'
_computing_structure_solution 'ShelXT (Sheldrick, 2015)'
_diffrn_ambient_temperature 303.38
_diffrn_measured_fraction_theta_full 0.996
_diffrn_measured_fraction_theta_max 0.996
_diffrn_measurement_device_type 'Bruker D8 Venture'
_diffrn_measurement_method '\f and \w scans'
_diffrn_radiation_type GaK\a
_diffrn_radiation_wavelength 1.34139
_diffrn_reflns_av_R_equivalents 0.0354
_diffrn_reflns_av_unetI/netI 0.0219
_diffrn_reflns_Laue_measured_fraction_full 0.996
_diffrn_reflns_Laue_measured_fraction_max 0.996
_diffrn_reflns_limit_h_max 11
_diffrn_reflns_limit_h_min -9
_diffrn_reflns_limit_k_max 12
_diffrn_reflns_limit_k_min -12
_diffrn_reflns_limit_l_max 17
_diffrn_reflns_limit_l_min -17
_diffrn_reflns_number 15489
_diffrn_reflns_point_group_measured_fraction_full 0.996
_diffrn_reflns_point_group_measured_fraction_max 0.996
_diffrn_reflns_theta_full 53.594
_diffrn_reflns_theta_max 54.890
_diffrn_reflns_theta_min 4.512
_diffrn_standards_number 0
_exptl_absorpt_coefficient_mu 0.421
_exptl_absorpt_correction_T_max 0.7508
_exptl_absorpt_correction_T_min 0.6043
_exptl_absorpt_correction_type multi-scan
_exptl_absorpt_process_details
'SADABS-2016/2 (Bruker,2016/2) was used for absorption correction. wR2(int) was 0.1393 before and 0.0543 after correction. The Ratio of minimum to maximum transmission is 0.8049. The \l/2 correction factor is Not present.'
_exptl_crystal_colour colourless
_exptl_crystal_density_diffrn 1.196
_exptl_crystal_description block
_exptl_crystal_F_000 544
_exptl_crystal_size_max 0.2
_exptl_crystal_size_mid 0.18
_exptl_crystal_size_min 0.15
_refine_diff_density_max 0.099
_refine_diff_density_min -0.114
_refine_diff_density_rms 0.028
_refine_ls_abs_structure_details
;
 Flack x determined using 941 quotients [(I+)-(I-)]/[(I+)+(I-)]
 (Parsons, Flack and Wagner, Acta Cryst. B69 (2013) 249-259).
;
_refine_ls_abs_structure_Flack 0.05(10)
_refine_ls_extinction_method none
_refine_ls_goodness_of_fit_ref 1.072
_refine_ls_hydrogen_treatment constr
_refine_ls_matrix_type full
_refine_ls_number_parameters 166
_refine_ls_number_reflns 2627
_refine_ls_number_restraints 0
_refine_ls_restrained_S_all 1.072
_refine_ls_R_factor_all 0.0385
_refine_ls_R_factor_gt 0.0344
_refine_ls_shift/su_max 0.000
_refine_ls_shift/su_mean 0.000
_refine_ls_structure_factor_coef Fsqd
_refine_ls_weighting_details 'w=1/[\s^2^(Fo^2^)+(0.0459P)^2^+0.0998P] where P=(Fo^2^+2Fc^2^)/3'
_refine_ls_weighting_scheme calc
_refine_ls_wR_factor_gt 0.0838
_refine_ls_wR_factor_ref 0.0866
_reflns_Friedel_coverage 0.725
_reflns_Friedel_fraction_full 0.995
_reflns_Friedel_fraction_max 0.995
_reflns_number_gt 2405
_reflns_number_total 2627
_reflns_threshold_expression 'I > 2\s(I)'
_cod_data_source_file jo8b02912_si_002.cif
_cod_data_source_block mjr17043_0m
_cod_database_code 4033900
_shelx_shelxl_version_number 2016/6
_shelx_space_group_comment
;
The symmetry employed for this shelxl refinement is uniquely defined
by the following loop, which should always be used as a source of
symmetry information in preference to the above space-group names.
They are only intended as comments.
;
_shelx_estimated_absorpt_t_max 0.940
_shelx_estimated_absorpt_t_min 0.921
_olex2_refinement_description
;
1. Fixed Uiso
 At 1.2 times of:
  All C(H) groups, All C(H,H) groups
 At 1.5 times of:
  All C(H,H,H) groups
2.a Ternary CH refined with riding coordinates:
 C4(H4), C7(H7)
2.b Secondary CH2 refined with riding coordinates:
 C2(H2A,H2B), C3(H3A,H3B), C8(H8A,H8B), C10(H10A,H10B), C11(H11A,H11B)
2.c Aromatic/amide H refined with riding coordinates:
 C1(H1)
2.d Idealised Me refined as rotating group:
 C13(H13A,H13B,H13C), C14(H14A,H14B,H14C), C15(H15A,H15B,H15C)
;
_olex2_submission_special_instructions 'No special instructions were received'

loop_
_space_group_symop_operation_xyz
'x, y, z'
'-x+1/2, -y, z+1/2'
'-x, y+1/2, -z+1/2'
'x+1/2, -y+1/2, -z'

loop_
_atom_site_label
_atom_site_type_symbol
_atom_site_fract_x
_atom_site_fract_y
_atom_site_fract_z
_atom_site_U_iso_or_equiv
_atom_site_adp_type
_atom_site_occupancy
_atom_site_site_symmetry_order
_atom_site_calc_flag
_atom_site_refinement_flags_posn
O1 O 0.8516(2) 0.53872(14) 0.77713(11) 0.0712(5) Uani 1 1 d .
O2 O 0.59023(16) 0.67919(14) 0.88232(9) 0.0537(4) Uani 1 1 d .
O3 O 0.5364(2) 0.88720(18) 0.89179(13) 0.0760(5) Uani 1 1 d .
C1 C 0.6230(3) 0.8828(2) 0.63260(14) 0.0548(5) Uani 1 1 d .
H1 H 0.529457 0.918517 0.636281 0.066 Uiso 1 1 calc R
C2 C 0.7413(3) 0.9610(2) 0.58876(19) 0.0716(7) Uani 1 1 d .
H2A H 0.772526 1.026850 0.631116 0.086 Uiso 1 1 calc R
H2B H 0.702092 1.002114 0.534406 0.086 Uiso 1 1 calc R
C3 C 0.8724(3) 0.8808(2) 0.56238(15) 0.0610(6) Uani 1 1 d .
H3A H 0.954299 0.935634 0.546147 0.073 Uiso 1 1 calc R
H3B H 0.848034 0.829366 0.509244 0.073 Uiso 1 1 calc R
C4 C 0.9165(2) 0.7951(2) 0.64156(12) 0.0492(5) Uani 1 1 d .
H4 H 0.930034 0.850207 0.695159 0.059 Uiso 1 1 calc R
C5 C 0.7906(2) 0.70005(17) 0.66607(11) 0.0404(4) Uani 1 1 d .
C6 C 0.8263(2) 0.65011(17) 0.76277(13) 0.0429(4) Uani 1 1 d .
C7 C 0.8359(2) 0.74436(18) 0.84243(11) 0.0424(4) Uani 1 1 d .
H7 H 0.802257 0.827858 0.821119 0.051 Uiso 1 1 calc R
C8 C 0.7354(2) 0.6998(2) 0.91913(13) 0.0518(5) Uani 1 1 d .
H8A H 0.772918 0.621406 0.945328 0.062 Uiso 1 1 calc R
H8B H 0.731549 0.763471 0.967245 0.062 Uiso 1 1 calc R
C9 C 0.5167(2) 0.7860(2) 0.85662(14) 0.0539(5) Uani 1 1 d .
C10 C 0.4190(2) 0.7577(2) 0.77638(15) 0.0594(6) Uani 1 1 d .
H10A H 0.377105 0.836343 0.753257 0.071 Uiso 1 1 calc R
H10B H 0.338728 0.703129 0.795793 0.071 Uiso 1 1 calc R
C11 C 0.5067(2) 0.6919(2) 0.69981(14) 0.0523(5) Uani 1 1 d .
H11A H 0.539580 0.609641 0.721856 0.063 Uiso 1 1 calc R
H11B H 0.441607 0.677253 0.648078 0.063 Uiso 1 1 calc R
C12 C 0.6405(2) 0.76696(17) 0.66662(11) 0.0406(4) Uani 1 1 d .
C13 C 1.0642(3) 0.7306(3) 0.62375(18) 0.0762(8) Uani 1 1 d .
H13A H 1.082909 0.669047 0.670997 0.114 Uiso 1 1 calc GR
H13B H 1.141068 0.793341 0.623858 0.114 Uiso 1 1 calc GR
H13C H 1.061636 0.688839 0.565180 0.114 Uiso 1 1 calc GR
C14 C 0.7830(3) 0.5883(2) 0.59779(15) 0.0594(6) Uani 1 1 d .
H14A H 0.869440 0.536453 0.604260 0.089 Uiso 1 1 calc GR
H14B H 0.777948 0.620867 0.536300 0.089 Uiso 1 1 calc GR
H14C H 0.697012 0.538099 0.610248 0.089 Uiso 1 1 calc GR
C15 C 0.9931(3) 0.7570(3) 0.87807(16) 0.0646(6) Uani 1 1 d .
H15A H 1.030078 0.674454 0.894459 0.097 Uiso 1 1 calc GR
H15B H 0.993987 0.811168 0.931088 0.097 Uiso 1 1 calc GR
H15C H 1.054327 0.793165 0.831113 0.097 Uiso 1 1 calc GR

loop_
_atom_site_aniso_label
_atom_site_aniso_U_11
_atom_site_aniso_U_22
_atom_site_aniso_U_33
_atom_site_aniso_U_23
_atom_site_aniso_U_13
_atom_site_aniso_U_12
O1 0.1033(13) 0.0459(8) 0.0644(9) 0.0026(7) -0.0066(9) 0.0234(9)
O2 0.0533(8) 0.0556(8) 0.0522(8) 0.0117(6) 0.0058(7) -0.0003(7)
O3 0.0871(13) 0.0674(11) 0.0735(10) -0.0160(9) -0.0051(10) 0.0225(9)
C1 0.0541(12) 0.0526(11) 0.0578(12) 0.0077(10) 0.0004(10) 0.0052(10)
C2 0.0867(17) 0.0518(13) 0.0762(16) 0.0191(12) 0.0127(14) -0.0026(13)
C3 0.0718(15) 0.0623(13) 0.0488(11) 0.0038(10) 0.0143(11) -0.0152(12)
C4 0.0476(11) 0.0589(12) 0.0411(9) -0.0065(9) 0.0075(8) -0.0079(9)
C5 0.0454(10) 0.0390(9) 0.0369(9) -0.0067(8) 0.0008(7) -0.0011(8)
C6 0.0428(10) 0.0403(10) 0.0456(10) 0.0005(8) 0.0014(8) 0.0047(8)
C7 0.0435(10) 0.0475(10) 0.0362(8) -0.0001(7) -0.0034(7) 0.0052(9)
C8 0.0584(12) 0.0584(12) 0.0388(9) 0.0060(9) -0.0010(9) 0.0055(10)
C9 0.0451(11) 0.0657(14) 0.0508(10) 0.0060(11) 0.0141(9) 0.0066(10)
C10 0.0382(11) 0.0733(15) 0.0667(13) 0.0099(11) 0.0042(10) -0.0037(11)
C11 0.0444(11) 0.0594(12) 0.0532(11) 0.0027(10) -0.0089(9) -0.0113(10)
C12 0.0428(10) 0.0429(9) 0.0362(8) -0.0006(7) -0.0038(7) -0.0033(8)
C13 0.0513(13) 0.107(2) 0.0707(15) -0.0058(15) 0.0161(11) 0.0013(14)
C14 0.0728(14) 0.0530(12) 0.0523(11) -0.0168(10) -0.0008(11) -0.0006(11)
C15 0.0543(13) 0.0843(16) 0.0553(12) -0.0033(11) -0.0148(10) 0.0016(12)

loop_
_atom_type_symbol
_atom_type_description
_atom_type_scat_dispersion_real
_atom_type_scat_dispersion_imag
_atom_type_scat_source
C C 0.0150 0.0070 'International Tables Vol C Tables 4.2.6.8 and 6.1.1.4'
H H 0.0000 0.0000 'International Tables Vol C Tables 4.2.6.8 and 6.1.1.4'
O O 0.0410 0.0250 'International Tables Vol C Tables 4.2.6.8 and 6.1.1.4'

loop_
_geom_angle_atom_site_label_1
_geom_angle_atom_site_label_2
_geom_angle_atom_site_label_3
_geom_angle
C9 O2 C8 115.35(17)
C2 C1 H1 117.3
C12 C1 H1 117.3
C12 C1 C2 125.4(2)
C1 C2 H2A 109.3
C1 C2 H2B 109.3
C1 C2 C3 111.63(19)
H2A C2 H2B 108.0
C3 C2 H2A 109.3
C3 C2 H2B 109.3
C2 C3 H3A 109.6
C2 C3 H3B 109.6
C2 C3 C4 110.26(18)
H3A C3 H3B 108.1
C4 C3 H3A 109.6
C4 C3 H3B 109.6
C3 C4 H4 106.7
C3 C4 C5 111.17(17)
C3 C4 C13 111.52(18)
C5 C4 H4 106.7
C13 C4 H4 106.7
C13 C4 C5 113.48(19)
C6 C5 C4 105.89(14)
C6 C5 C14 109.92(16)
C12 C5 C4 110.99(15)
C12 C5 C6 109.84(14)
C12 C5 C14 108.28(16)
C14 C5 C4 111.90(16)
O1 C6 C5 121.88(17)
O1 C6 C7 118.98(17)
C7 C6 C5 119.10(15)
C6 C7 H7 108.8
C8 C7 C6 108.95(16)
C8 C7 H7 108.8
C8 C7 C15 109.83(16)
C15 C7 C6 111.62(17)
C15 C7 H7 108.8
O2 C8 C7 108.84(15)
O2 C8 H8A 109.9
O2 C8 H8B 109.9
C7 C8 H8A 109.9
C7 C8 H8B 109.9
H8A C8 H8B 108.3
O2 C9 C10 110.0(2)
O3 C9 O2 123.0(2)
O3 C9 C10 126.9(2)
C9 C10 H10A 109.6
C9 C10 H10B 109.6
C9 C10 C11 110.49(17)
H10A C10 H10B 108.1
C11 C10 H10A 109.6
C11 C10 H10B 109.6
C10 C11 H11A 108.7
C10 C11 H11B 108.7
H11A C11 H11B 107.6
C12 C11 C10 114.20(18)
C12 C11 H11A 108.7
C12 C11 H11B 108.7
C1 C12 C5 121.77(18)
C1 C12 C11 119.87(19)
C11 C12 C5 118.14(15)
C4 C13 H13A 109.5
C4 C13 H13B 109.5
C4 C13 H13C 109.5
H13A C13 H13B 109.5
H13A C13 H13C 109.5
H13B C13 H13C 109.5
C5 C14 H14A 109.5
C5 C14 H14B 109.5
C5 C14 H14C 109.5
H14A C14 H14B 109.5
H14A C14 H14C 109.5
H14B C14 H14C 109.5
C7 C15 H15A 109.5
C7 C15 H15B 109.5
C7 C15 H15C 109.5
H15A C15 H15B 109.5
H15A C15 H15C 109.5
H15B C15 H15C 109.5

loop_
_geom_bond_atom_site_label_1
_geom_bond_atom_site_label_2
_geom_bond_distance
O1 C6 1.211(2)
O2 C8 1.439(3)
O2 C9 1.359(3)
O3 C9 1.194(3)
C1 H1 0.9300
C1 C2 1.495(3)
C1 C12 1.325(3)
C2 H2A 0.9700
C2 H2B 0.9700
C2 C3 1.508(4)
C3 H3A 0.9700
C3 H3B 0.9700
C3 C4 1.518(3)
C4 H4 0.9800
C4 C5 1.560(3)
C4 C13 1.525(3)
C5 C6 1.538(2)
C5 C12 1.533(3)
C5 C14 1.541(2)
C6 C7 1.528(2)
C7 H7 0.9800
C7 C8 1.517(3)
C7 C15 1.524(3)
C8 H8A 0.9700
C8 H8B 0.9700
C9 C10 1.497(3)
C10 H10A 0.9700
C10 H10B 0.9700
C10 C11 1.535(3)
C11 H11A 0.9700
C11 H11B 0.9700
C11 C12 1.527(3)
C13 H13A 0.9600
C13 H13B 0.9600
C13 H13C 0.9600
C14 H14A 0.9600
C14 H14B 0.9600
C14 H14C 0.9600
C15 H15A 0.9600
C15 H15B 0.9600
C15 H15C 0.9600
